data_4032651
loop_
_publ_author_name
'Yan, Qiao'
'Bolte, Benoit'
'Bai, Yuhua'
'Banwell, Martin G.'
'Willis, Anthony C.'
'Carr, Paul D.'

_publ_section_title
;
 Studies on the Photochemical Rearrangements of Enantiomerically Pure,
 Polysubstituted, and Variously Annulated Bicyclo[2.2.2]octenones.
;
_journal_issue 15
_journal_name_full 'The Journal of organic chemistry'
_journal_page_first 8008
_journal_page_last 8022
_journal_paper_doi 10.1021/acs.joc.7b01243
_journal_volume 82
_journal_year 2017
_chemical_absolute_configuration ad
_chemical_compound_source local
_chemical_formula_moiety 'C17 H26 O3'
_chemical_formula_sum 'C17 H26 O3'
_chemical_formula_weight 278.39
_space_group_IT_number 19
_symmetry_cell_setting orthorhombic
_symmetry_space_group_name_Hall 'P 2ac 2ab'
_symmetry_space_group_name_H-M 'P 21 21 21'
_atom_sites_solution_hydrogens difmap
_atom_sites_solution_primary direct
_audit_creation_date 15-12-14
_audit_creation_method CRYSTALS_ver_14.40
_audit_update_record
;
2015-12-14 - Report on C17 H26 O3 
             by Anthony C. Willis
             for   Benoit Bolte and Martin Banwell

2015-12-14 - passes checkcif tests with minor warnings  
;
_cell_angle_alpha 90
_cell_angle_beta 90
_cell_angle_gamma 90
_cell_formula_units_Z 4
_cell_length_a 6.26451(4)
_cell_length_b 12.09608(9)
_cell_length_c 20.26568(14)
_cell_measurement_reflns_used 14803
_cell_measurement_temperature 150
_cell_measurement_theta_max 72
_cell_measurement_theta_min 4
_cell_volume 1535.652(18)
_computing_cell_refinement 'CrysAlisPro (Agilent Technologies, 2015)'
_computing_data_collection
;
CrysAlisPro, Agilent Technologies,
Version 1.171.37.35h (release 09-02-2015 CrysAlis171 .NET)
(compiled Feb 9 2015,16:26:32)
;
_computing_data_reduction 'CrysAlisPro (Agilent Technologies, 2015)'
_computing_molecular_graphics 'PLATON (Spek, 2008)'
_computing_publication_material 'CRYSTALS (Betteridge et al., 2003)'
_computing_structure_refinement 'CRYSTALS (Betteridge et al., 2003)'
_computing_structure_solution 'SIR92 (Altomare et al., 1994)'
_diffrn_ambient_temperature 150
_diffrn_measured_fraction_theta_full 0.999
_diffrn_measured_fraction_theta_max 0.999
_diffrn_measurement_device Area
_diffrn_measurement_device_type 'SuperNova, Dual, Cu at zero, EosS2'
_diffrn_measurement_method \w
_diffrn_radiation_monochromator mirror
_diffrn_radiation_source 'Supernova (Cu) X-ray Source'
_diffrn_radiation_type 'Cu K\a'
_diffrn_radiation_wavelength 1.54184
_diffrn_reflns_av_R_equivalents 0.032
_diffrn_reflns_limit_h_max 7
_diffrn_reflns_limit_h_min -7
_diffrn_reflns_limit_k_max 14
_diffrn_reflns_limit_k_min -14
_diffrn_reflns_limit_l_max 25
_diffrn_reflns_limit_l_min -24
_diffrn_reflns_number 24188
_diffrn_reflns_theta_full 72.278
_diffrn_reflns_theta_max 72.278
_diffrn_reflns_theta_min 4.257
_diffrn_standards_number 0
_exptl_absorpt_coefficient_mu 0.640
_exptl_absorpt_correction_T_max 0.95
_exptl_absorpt_correction_T_min 0.85
_exptl_absorpt_correction_type multi-scan
_exptl_absorpt_process_details
;
CrysAlisPro, Agilent Technologies,
Version 1.171.37.35h (release 09-02-2015 CrysAlis171 .NET)
(compiled Feb 9 2015,16:26:32)
Empirical absorption correction using spherical harmonics,
 implemented in SCALE3 ABSPACK scaling algorithm.
;
_exptl_crystal_colour colourless
_exptl_crystal_density_diffrn 1.204
_exptl_crystal_density_method 'not measured'
_exptl_crystal_description prism
_exptl_crystal_F_000 608
_exptl_crystal_size_max 0.337
_exptl_crystal_size_mid 0.108
_exptl_crystal_size_min 0.086
_refine_diff_density_max 0.17
_refine_diff_density_min -0.10
_refine_ls_abs_structure_details 'Flack (1983), 1258 Friedel-pairs'
_refine_ls_abs_structure_Flack 0.04(12)
_refine_ls_extinction_coef 43(4)
_refine_ls_extinction_method 'Larson (1970), Equation 22'
_refine_ls_goodness_of_fit_ref 1.0035
_refine_ls_hydrogen_treatment mixed
_refine_ls_matrix_type full
_refine_ls_number_parameters 186
_refine_ls_number_reflns 3025
_refine_ls_number_restraints 0
_refine_ls_R_factor_all 0.0249
_refine_ls_R_factor_gt 0.0244
_refine_ls_shift/su_max 0.0005012
_refine_ls_shift/su_mean 0.0000574
_refine_ls_structure_factor_coef Fsqd
_refine_ls_weighting_details
;
 Method= Modified Sheldrick 
 w=1/[\s^2^(F^2^) + ( 0.03P)^2^ + 0.25P] 
 ,where P=(max(Fo^2^,0) + 2Fc^2^)/3 
;
_refine_ls_weighting_scheme calc
_refine_ls_wR_factor_all 0.0623
_refine_ls_wR_factor_gt 0.0618
_refine_ls_wR_factor_ref 0.0623
_reflns_limit_h_max 7
_reflns_limit_h_min -7
_reflns_limit_k_max 14
_reflns_limit_k_min 0
_reflns_limit_l_max 24
_reflns_limit_l_min 0
_reflns_number_gt 2974
_reflns_number_total 3025
_reflns_threshold_expression I>2.0\s(I)
_oxford_diffrn_Wilson_B_factor 2.08
_oxford_diffrn_Wilson_scale 0.02
_oxford_refine_ls_r_factor_ref 0.0249
_oxford_refine_ls_scale 7.32(15)
_oxford_reflns_number_all 3025
_oxford_reflns_threshold_expression_ref I>-10.0\s(I)
_oxford_structure_analysis_title 'Z:\ban1564SN\Tony_ban1564SN_data At 14:50 on'
_cod_data_source_file jo7b01243_si_003.cif
_cod_data_source_block ban1564SN_compound_41
_cod_depositor_comments 'Adding full bibliography for 4032648--4032665.cif.'
_cod_original_cell_volume 1535.65(2)
_cod_original_sg_symbol_Hall 'P 2ac 2ab '
_cod_original_sg_symbol_H-M 'P 21 21 21 '
_cod_database_code 4032651

loop_
_symmetry_equiv_pos_as_xyz
x,y,z
x+1/2,-y+1/2,-z
-x,y+1/2,-z+1/2
-x+1/2,-y,z+1/2

loop_
_atom_site_label
_atom_site_type_symbol
_atom_site_fract_x
_atom_site_fract_y
_atom_site_fract_z
_atom_site_U_iso_or_equiv
_atom_site_occupancy
_atom_site_adp_type
_atom_site_refinement_flags_posn
O1 O 0.59961(13) 0.85735(7) 0.18793(4) 0.0278 1.0000 Uani .
O2 O 0.67072(12) 0.70658(6) 0.42421(3) 0.0213 1.0000 Uani .
O3 O 0.64495(13) 0.52630(6) 0.39378(3) 0.0230 1.0000 Uani .
C1 C 0.86658(17) 0.74183(9) 0.13098(5) 0.0210 1.0000 Uani .
C2 C 0.81628(17) 0.82200(8) 0.18847(5) 0.0212 1.0000 Uani .
C3 C 0.85833(15) 0.75259(8) 0.25132(4) 0.0170 1.0000 Uani .
C4 C 0.83492(15) 0.62928(8) 0.23005(5) 0.0175 1.0000 Uani .
C5 C 0.76934(17) 0.63349(8) 0.15710(5) 0.0209 1.0000 Uani .
C6 C 0.47097(15) 0.63368(9) 0.27993(5) 0.0193 1.0000 Uani .
C7 C 0.49111(16) 0.73899(8) 0.29778(5) 0.0187 1.0000 Uani .
C8 C 0.71530(15) 0.77674(8) 0.31243(5) 0.0167 1.0000 Uani .
C9 C 0.80091(16) 0.69806(8) 0.36659(5) 0.0175 1.0000 Uani .
C10 C 0.77962(16) 0.57598(8) 0.34521(5) 0.0182 1.0000 Uani .
C11 C 0.67742(16) 0.57001(8) 0.27669(5) 0.0182 1.0000 Uani .
C12 C 0.73098(19) 0.89643(8) 0.33568(5) 0.0254 1.0000 Uani .
C13 C 0.63730(18) 0.59830(8) 0.44987(5) 0.0211 1.0000 Uani .
C14 C 0.4160(2) 0.59303(11) 0.47844(6) 0.0341 1.0000 Uani .
C15 C 0.8117(2) 0.56856(11) 0.49860(6) 0.0366 1.0000 Uani .
C16 C 1.10943(18) 0.73182(11) 0.12267(6) 0.0312 1.0000 Uani .
C17 C 0.7688(2) 0.77788(10) 0.06539(5) 0.0288 1.0000 Uani .
H1 H 0.576(3) 0.9032(14) 0.1551(8) 0.0421 1.0000 Uiso .
H21 H 0.9083 0.8893 0.1867 0.0267 1.0000 Uiso R
H31 H 1.0067 0.7679 0.2640 0.0205 1.0000 Uiso R
H41 H 0.9744 0.5920 0.2350 0.0210 1.0000 Uiso R
H51 H 0.6113 0.6380 0.1545 0.0263 1.0000 Uiso R
H52 H 0.8199 0.5680 0.1331 0.0255 1.0000 Uiso R
H61 H 0.3344 0.5995 0.2693 0.0251 1.0000 Uiso R
H71 H 0.3697 0.7887 0.3012 0.0236 1.0000 Uiso R
H91 H 0.9496 0.7173 0.3768 0.0207 1.0000 Uiso R
H101 H 0.9211 0.5389 0.3458 0.0204 1.0000 Uiso R
H111 H 0.6551 0.4921 0.2630 0.0197 1.0000 Uiso R
H121 H 0.6500 0.9064 0.3773 0.0369 1.0000 Uiso R
H122 H 0.8798 0.9148 0.3445 0.0365 1.0000 Uiso R
H123 H 0.6758 0.9485 0.3020 0.0380 1.0000 Uiso R
H141 H 0.3890 0.5181 0.4967 0.0492 1.0000 Uiso R
H142 H 0.4028 0.6475 0.5128 0.0504 1.0000 Uiso R
H143 H 0.3139 0.6078 0.4443 0.0504 1.0000 Uiso R
H151 H 0.7890 0.4946 0.5161 0.0543 1.0000 Uiso R
H152 H 0.8090 0.6210 0.5361 0.0535 1.0000 Uiso R
H153 H 0.9524 0.5690 0.4772 0.0533 1.0000 Uiso R
H161 H 1.1454 0.6749 0.0898 0.0471 1.0000 Uiso R
H162 H 1.1678 0.8024 0.1076 0.0463 1.0000 Uiso R
H163 H 1.1872 0.7113 0.1630 0.0457 1.0000 Uiso R
H171 H 0.8025 0.7235 0.0311 0.0414 1.0000 Uiso R
H172 H 0.8243 0.8469 0.0515 0.0424 1.0000 Uiso R
H173 H 0.6102 0.7836 0.0678 0.0409 1.0000 Uiso R

loop_
_atom_site_aniso_label
_atom_site_aniso_U_11
_atom_site_aniso_U_22
_atom_site_aniso_U_33
_atom_site_aniso_U_23
_atom_site_aniso_U_13
_atom_site_aniso_U_12
O1 0.0346(4) 0.0263(4) 0.0224(4) 0.0065(3) 0.0021(3) 0.0133(3)
O2 0.0318(4) 0.0163(3) 0.0159(3) -0.0008(3) 0.0025(3) -0.0013(3)
O3 0.0348(4) 0.0159(3) 0.0182(3) -0.0006(3) 0.0072(3) -0.0030(3)
C1 0.0225(5) 0.0236(5) 0.0169(4) 0.0019(4) 0.0014(4) -0.0001(4)
C2 0.0265(5) 0.0183(4) 0.0189(5) 0.0026(4) -0.0003(4) -0.0028(4)
C3 0.0166(4) 0.0171(4) 0.0172(4) 0.0006(4) -0.0014(4) -0.0026(4)
C4 0.0178(4) 0.0165(4) 0.0181(4) 0.0003(4) 0.0020(4) 0.0021(4)
C5 0.0256(5) 0.0198(5) 0.0173(5) -0.0023(4) 0.0004(4) -0.0001(4)
C6 0.0161(4) 0.0239(5) 0.0178(4) -0.0008(4) -0.0006(4) -0.0048(4)
C7 0.0168(4) 0.0221(5) 0.0172(4) 0.0004(4) -0.0004(3) 0.0029(4)
C8 0.0198(5) 0.0145(4) 0.0158(4) 0.0001(3) -0.0017(4) -0.0004(4)
C9 0.0186(4) 0.0184(5) 0.0156(4) 0.0001(4) -0.0018(4) -0.0010(4)
C10 0.0212(5) 0.0155(4) 0.0180(5) 0.0024(4) 0.0030(4) 0.0022(4)
C11 0.0228(5) 0.0138(4) 0.0180(4) -0.0015(3) 0.0023(4) -0.0022(4)
C12 0.0390(6) 0.0151(5) 0.0221(5) -0.0010(4) -0.0016(4) -0.0032(4)
C13 0.0301(5) 0.0165(5) 0.0167(4) 0.0003(4) 0.0021(4) -0.0026(4)
C14 0.0391(7) 0.0308(6) 0.0324(6) -0.0044(5) 0.0150(5) -0.0040(5)
C15 0.0445(7) 0.0376(7) 0.0277(6) 0.0110(5) -0.0079(5) -0.0029(6)
C16 0.0250(5) 0.0428(7) 0.0258(5) 0.0063(5) 0.0068(4) 0.0003(5)
C17 0.0356(6) 0.0325(6) 0.0183(5) 0.0037(4) -0.0008(4) 0.0035(5)

loop_
_atom_type_symbol
_atom_type_scat_dispersion_real
_atom_type_scat_dispersion_imag
_atom_type_scat_Cromer_Mann_a1
_atom_type_scat_Cromer_Mann_b1
_atom_type_scat_Cromer_Mann_a2
_atom_type_scat_Cromer_Mann_b2
_atom_type_scat_Cromer_Mann_a3
_atom_type_scat_Cromer_Mann_b3
_atom_type_scat_Cromer_Mann_a4
_atom_type_scat_Cromer_Mann_b4
_atom_type_scat_Cromer_Mann_c
_atom_type_scat_source
C 0.0181 0.0091 2.3100 20.8439 1.0200 10.2075 1.5886 0.5687 0.8650 51.6512 0.2156 'International Tables Vol C 4.2.6.8 and 6.1.1.4'
H 0.0000 0.0000 0.4930 10.5109 0.3229 26.1257 0.1402 3.1424 0.0408 57.7998 0.0030 'International Tables Vol C 4.2.6.8 and 6.1.1.4'
O 0.0492 0.0322 3.0485 13.2771 2.2868 5.7011 1.5463 0.3239 0.8670 32.9089 0.2508 'International Tables Vol C 4.2.6.8 and 6.1.1.4'

loop_
_geom_angle_atom_site_label_1
_geom_angle_atom_site_label_2
_geom_angle_atom_site_label_3
_geom_angle
_geom_angle_publ_flag
C2 O1 H1 110.8(11) no
C9 O2 C13 108.42(7) yes
C10 O3 C13 108.09(7) yes
C2 C1 C5 101.19(8) yes
C2 C1 C16 109.49(9) yes
C5 C1 C16 111.27(9) yes
C2 C1 C17 113.24(9) yes
C5 C1 C17 112.57(9) yes
C16 C1 C17 108.92(9) yes
C1 C2 O1 112.12(8) yes
C1 C2 C3 104.17(8) yes
O1 C2 C3 109.36(8) yes
C1 C2 H21 111.4 no
O1 C2 H21 107.8 no
C3 C2 H21 112.0 no
C2 C3 C4 105.98(7) yes
C2 C3 C8 117.06(8) yes
C4 C3 C8 110.20(7) yes
C2 C3 H31 105.9 no
C4 C3 H31 110.0 no
C8 C3 H31 107.5 no
C3 C4 C5 105.04(8) yes
C3 C4 C11 109.58(7) yes
C5 C4 C11 115.73(8) yes
C3 C4 H41 109.0 no
C5 C4 H41 110.5 no
C11 C4 H41 106.9 no
C1 C5 C4 104.69(8) yes
C1 C5 H51 109.3 no
C4 C5 H51 108.6 no
C1 C5 H52 112.9 no
C4 C5 H52 111.3 no
H51 C5 H52 109.9 no
C7 C6 C11 114.83(9) yes
C7 C6 H61 123.3 no
C11 C6 H61 121.8 no
C6 C7 C8 115.62(9) yes
C6 C7 H71 122.5 no
C8 C7 H71 121.9 no
C3 C8 C7 108.85(7) yes
C3 C8 C9 104.44(7) yes
C7 C8 C9 106.04(8) yes
C3 C8 C12 112.76(8) yes
C7 C8 C12 114.11(8) yes
C9 C8 C12 110.00(8) yes
C8 C9 O2 109.72(8) yes
C8 C9 C10 111.03(7) yes
O2 C9 C10 104.42(7) yes
C8 C9 H91 109.4 no
O2 C9 H91 110.6 no
C10 C9 H91 111.6 no
C9 C10 O3 105.06(7) yes
C9 C10 C11 109.61(8) yes
O3 C10 C11 110.98(8) yes
C9 C10 H101 110.6 no
O3 C10 H101 109.1 no
C11 C10 H101 111.3 no
C4 C11 C10 105.44(8) yes
C4 C11 C6 109.76(8) yes
C10 C11 C6 107.18(8) yes
C4 C11 H111 111.1 no
C10 C11 H111 110.9 no
C6 C11 H111 112.1 no
C8 C12 H121 110.2 no
C8 C12 H122 109.5 no
H121 C12 H122 107.8 no
C8 C12 H123 111.6 no
H121 C12 H123 109.2 no
H122 C12 H123 108.4 no
O3 C13 O2 105.33(7) yes
O3 C13 C14 108.09(9) yes
O2 C13 C14 108.36(9) yes
O3 C13 C15 110.40(9) yes
O2 C13 C15 110.49(9) yes
C14 C13 C15 113.79(10) yes
C13 C14 H141 109.8 no
C13 C14 H142 109.2 no
H141 C14 H142 109.9 no
C13 C14 H143 109.2 no
H141 C14 H143 109.0 no
H142 C14 H143 109.7 no
C13 C15 H151 110.5 no
C13 C15 H152 109.6 no
H151 C15 H152 107.9 no
C13 C15 H153 110.9 no
H151 C15 H153 107.2 no
H152 C15 H153 110.5 no
C1 C16 H161 110.9 no
C1 C16 H162 109.6 no
H161 C16 H162 108.3 no
C1 C16 H163 114.8 no
H161 C16 H163 105.8 no
H162 C16 H163 107.2 no
C1 C17 H171 109.8 no
C1 C17 H172 111.3 no
H171 C17 H172 107.6 no
C1 C17 H173 112.1 no
H171 C17 H173 107.2 no
H172 C17 H173 108.6 no

loop_
_geom_bond_atom_site_label_1
_geom_bond_atom_site_label_2
_geom_bond_distance
_geom_bond_publ_flag
O1 C2 1.4231(13) yes
O1 H1 0.878(16) no
O2 C9 1.4280(11) yes
O2 C13 1.4246(12) yes
O3 C10 1.4288(12) yes
O3 C13 1.4329(12) yes
C1 C2 1.5482(14) yes
C1 C5 1.5390(14) yes
C1 C16 1.5354(15) yes
C1 C17 1.5271(14) yes
C2 C3 1.5481(13) yes
C2 H21 0.998 no
C3 C4 1.5595(13) yes
C3 C8 1.5562(13) yes
C3 H31 0.982 no
C4 C5 1.5352(13) yes
C4 C11 1.5430(13) yes
C4 H41 0.989 no
C5 H51 0.993 no
C5 H52 0.982 no
C6 C7 1.3302(15) yes
C6 C11 1.5067(14) yes
C6 H61 0.974 no
C7 C8 1.5064(13) yes
C7 H71 0.972 no
C8 C9 1.5487(12) yes
C8 C12 1.5257(13) yes
C9 C10 1.5447(13) yes
C9 H91 0.983 no
C10 C11 1.5309(13) yes
C10 H101 0.993 no
C11 H111 0.992 no
C12 H121 0.992 no
C12 H122 0.975 no
C12 H123 0.991 no
C13 C14 1.5037(15) yes
C13 C15 1.5159(16) yes
C14 H141 0.993 no
C14 H142 0.963 no
C14 H143 0.959 no
C15 H151 0.973 no
C15 H152 0.990 no
C15 H153 0.983 no
C16 H161 0.984 no
C16 H162 0.977 no
C16 H163 0.983 no
C17 H171 0.979 no
C17 H172 0.948 no
C17 H173 0.997 no

loop_
_geom_contact_atom_site_label_1
_geom_contact_atom_site_label_2
_geom_contact_distance
_geom_contact_site_symmetry_2
_geom_contact_publ_flag
O1 C6 3.3831(13) . no
O1 C7 2.7327(13) . no
O1 C12 3.1411(13) . no
O1 O3 3.0440(11) 3_655 no
O1 C11 3.1848(13) 3_655 no
O2 O3 2.2720(10) . no
O2 C6 3.3004(12) . no
O3 C7 3.3664(12) . no
C5 C7 3.5770(14) . no

loop_
_geom_hbond_atom_site_label_D
_geom_hbond_atom_site_label_H
_geom_hbond_atom_site_label_A
_geom_hbond_site_symmetry_A
_geom_hbond_angle_DHA
_geom_hbond_distance_DH
_geom_hbond_distance_HA
_geom_hbond_distance_DA
_geom_hbond_publ_flag
O1 H1 O3 3_655 148.2(14) 0.878(16) 2.263(16) 3.0439(15) yes

loop_
_geom_torsion_atom_site_label_1
_geom_torsion_atom_site_label_2
_geom_torsion_atom_site_label_3
_geom_torsion_atom_site_label_4
_geom_torsion
_geom_torsion_publ_flag
C13 O2 C9 C8 138.24(8) no
C13 O2 C9 C10 19.18(10) no
C9 O2 C13 O3 -29.65(10) no
C9 O2 C13 C14 -145.13(9) no
C9 O2 C13 C15 89.57(10) no
C13 O3 C10 C9 -16.21(10) no
C13 O3 C10 C11 -134.60(8) no
C10 O3 C13 O2 28.33(10) no
C10 O3 C13 C14 144.00(9) no
C10 O3 C13 C15 -90.95(10) no
C5 C1 C2 O1 -77.80(10) no
C5 C1 C2 C3 40.35(10) no
C16 C1 C2 O1 164.67(9) no
C16 C1 C2 C3 -77.18(10) no
C17 C1 C2 O1 42.90(12) no
C17 C1 C2 C3 161.05(9) no
C2 C1 C5 C4 -42.60(10) no
C16 C1 C5 C4 73.63(10) no
C17 C1 C5 C4 -163.77(9) no
O1 C2 C3 C4 96.60(9) no
O1 C2 C3 C8 -26.74(11) no
C1 C2 C3 C4 -23.42(10) no
C1 C2 C3 C8 -146.77(8) no
C2 C3 C4 C5 -2.83(10) no
C2 C3 C4 C11 -127.78(8) no
C8 C3 C4 C5 124.73(8) no
C8 C3 C4 C11 -0.22(10) no
C2 C3 C8 C7 68.90(10) no
C2 C3 C8 C9 -178.19(8) no
C2 C3 C8 C12 -58.79(11) no
C4 C3 C8 C7 -52.26(10) no
C4 C3 C8 C9 60.65(9) no
C4 C3 C8 C12 -179.94(9) no
C3 C4 C5 C1 28.32(10) no
C11 C4 C5 C1 149.31(8) no
C3 C4 C11 C6 53.01(10) no
C3 C4 C11 C10 -62.14(9) no
C5 C4 C11 C6 -65.51(11) no
C5 C4 C11 C10 179.35(8) no
C11 C6 C7 C8 -0.62(13) no
C7 C6 C11 C4 -55.73(12) no
C7 C6 C11 C10 58.30(11) no
C6 C7 C8 C3 55.67(12) no
C6 C7 C8 C9 -56.18(11) no
C6 C7 C8 C12 -177.41(9) no
C3 C8 C9 O2 -175.61(7) no
C3 C8 C9 C10 -60.70(10) no
C7 C8 C9 O2 -60.71(10) no
C7 C8 C9 C10 54.20(10) no
C12 C8 C9 O2 63.14(10) no
C12 C8 C9 C10 178.05(8) no
O2 C9 C10 O3 -1.71(10) no
O2 C9 C10 C11 117.60(8) no
C8 C9 C10 O3 -119.88(8) no
C8 C9 C10 C11 -0.57(11) no
O3 C10 C11 C4 178.26(8) no
O3 C10 C11 C6 61.36(10) no
C9 C10 C11 C4 62.66(10) no
C9 C10 C11 C6 -54.24(10) no
